data_4024982
loop_
_publ_author_name
'Jarugu Narasimha Moorthy'
'Palani Natarajan'
'Paloth Venugopalan'

_publ_contact_author_address
;Departmet of chemistry
Indian Institute of Technology - Kanpur
Kanpur - 208 016
INDIA
;
_publ_contact_author_email moorthy@iitk.ac.in
_publ_contact_author_fax +915122597436
_publ_contact_author_name 'Prof. J. N. Moorthy'
_publ_contact_author_phone +915122597498
_publ_section_title
;
Abundant Lattice Inclusion Phenomenon with Sterically Hindered and
Inherently Shape-Selective Tetraarylpyrenes
;
_journal_name_full 'Journal of Organic Chemistry'
_journal_page_first 8566
_journal_page_last 8577
_journal_paper_doi 10.1021/jo901465f
_journal_volume 74
_journal_year 2009
_chemical_formula_sum 'C72 H86'
_chemical_formula_weight 951.41
_chemical_name_common tetra(2,4,6-trimethylphenyl)pyrene
_chemical_name_systematic
;
 tetra(2,4,6-trimethylphenyl)pyrene 
;
_space_group_IT_number 2
_symmetry_cell_setting triclinic
_symmetry_Int_Tables_number 2
_symmetry_space_group_name_Hall '-P 1'
_symmetry_space_group_name_H-M 'P -1'
_atom_sites_solution_hydrogens geom
_atom_sites_solution_primary direct
_atom_sites_solution_secondary difmap
_audit_creation_method SHELXL-97
_cell_angle_alpha 107.210(2)
_cell_angle_beta 102.618(2)
_cell_angle_gamma 92.657(2)
_cell_formula_units_Z 2
_cell_length_a 12.0829(10)
_cell_length_b 15.8966(14)
_cell_length_c 15.9811(14)
_cell_measurement_reflns_used 1558
_cell_measurement_temperature 100(2)
_cell_measurement_theta_max 21.12
_cell_measurement_theta_min 2.23
_cell_volume 2841.0(4)
_computing_cell_refinement 'Bruker SAINT'
_computing_data_collection 'Bruker APEX'
_computing_data_reduction 'Bruker SAINT'
_computing_molecular_graphics 'SHELXL 5.1, XP (Sheldrick, 1994)'
_computing_publication_material SHELXS-97
_computing_structure_refinement 'SHELXL-97 (Sheldrick, 2008)'
_computing_structure_solution 'SHELXS-97 (Sheldrick, 2008)'
_diffrn_ambient_temperature 100(2)
_diffrn_measured_fraction_theta_full 0.981
_diffrn_measured_fraction_theta_max 0.981
_diffrn_measurement_device_type 'Bruker SMART APEX'
_diffrn_measurement_method 'phi and omega scans'
_diffrn_radiation_monochromator graphite
_diffrn_radiation_source 'fine-focus sealed tube'
_diffrn_radiation_type MoK\a
_diffrn_radiation_wavelength 0.71073
_diffrn_reflns_av_R_equivalents 0.0435
_diffrn_reflns_av_sigmaI/netI 0.0964
_diffrn_reflns_limit_h_max 13
_diffrn_reflns_limit_h_min -14
_diffrn_reflns_limit_k_max 16
_diffrn_reflns_limit_k_min -18
_diffrn_reflns_limit_l_max 19
_diffrn_reflns_limit_l_min -14
_diffrn_reflns_number 14778
_diffrn_reflns_theta_full 25.00
_diffrn_reflns_theta_max 25.00
_diffrn_reflns_theta_min 2.07
_exptl_absorpt_coefficient_mu 0.062
_exptl_absorpt_correction_type none
_exptl_crystal_colour 'color less'
_exptl_crystal_density_diffrn 1.112
_exptl_crystal_density_method 'not measured'
_exptl_crystal_description 'thick blacks'
_exptl_crystal_F_000 1036
_exptl_crystal_size_max 0.2
_exptl_crystal_size_mid 0.1
_exptl_crystal_size_min 0.1
_refine_diff_density_max 0.991
_refine_diff_density_min -0.276
_refine_diff_density_rms 0.068
_refine_ls_extinction_method none
_refine_ls_goodness_of_fit_ref 1.070
_refine_ls_hydrogen_treatment constr
_refine_ls_matrix_type full
_refine_ls_number_parameters 674
_refine_ls_number_reflns 9816
_refine_ls_number_restraints 22
_refine_ls_restrained_S_all 1.073
_refine_ls_R_factor_all 0.1623
_refine_ls_R_factor_gt 0.0942
_refine_ls_shift/su_max 0.000
_refine_ls_shift/su_mean 0.000
_refine_ls_structure_factor_coef Fsqd
_refine_ls_weighting_details 'calc w=1/[\s^2^(Fo^2^)+(0.1275P)^2^+0.0000P] where P=(Fo^2^+2Fc^2^)/3'
_refine_ls_weighting_scheme calc
_refine_ls_wR_factor_gt 0.2309
_refine_ls_wR_factor_ref 0.2097
_reflns_number_gt 5138
_reflns_number_total 9816
_reflns_threshold_expression >2sigma(I)
_cod_data_source_file jo901465f_si_001_02.cif
_cod_data_source_block H1.G15
_cod_depositor_comments
;
The following automatic conversions were performed:
'_symmetry_cell_setting' value 'Triclinic' changed to 'triclinic'
according to '/home/saulius/struct/CIF-dictionaries/cif_core.dic'
dictionary named 'cif_core.dic' version 2.4.1 from 2010-06-29.

Automatic conversion script
Id: cif_fix_enum 1527 2010-12-29 10:47:43Z saulius 
;
_cod_original_sg_symbol_H-M P-1
_cod_database_code 4024982

loop_
_symmetry_equiv_pos_as_xyz
'x, y, z'
'-x, -y, -z'

loop_
_atom_site_label
_atom_site_type_symbol
_atom_site_fract_x
_atom_site_fract_y
_atom_site_fract_z
_atom_site_U_iso_or_equiv
_atom_site_adp_type
_atom_site_occupancy
_atom_site_symmetry_multiplicity
_atom_site_calc_flag
_atom_site_refinement_flags
_atom_site_disorder_assembly
_atom_site_disorder_group
C1 C 0.3457(3) 0.9496(2) 0.4603(2) 0.0308(9) Uani 1 1 d . . .
C2 C -0.0393(3) 0.2371(2) 0.2958(2) 0.0319(9) Uani 1 1 d . . .
C3 C 0.2826(3) 0.8648(2) 0.4287(2) 0.0303(9) Uani 1 1 d . . .
C4 C 0.4591(3) 0.7954(2) 0.4406(3) 0.0331(9) Uani 1 1 d . . .
C5 C -0.0222(3) 0.3823(2) 0.4226(2) 0.0292(8) Uani 1 1 d . . .
C6 C 0.4677(3) 0.9575(2) 0.4837(2) 0.0317(9) Uani 1 1 d . . .
C7 C 0.0386(3) 0.5231(2) 0.4007(2) 0.0316(9) Uani 1 1 d . . .
C8 C 0.1562(3) 0.8519(2) 0.4018(3) 0.0312(9) Uani 1 1 d . . .
C9 C 0.3407(3) 0.7900(2) 0.4198(3) 0.0357(9) Uani 1 1 d . . .
H9 H 0.2984 0.7344 0.3990 0.043 Uiso 1 1 calc R . .
C10 C 0.5158(3) 0.7124(2) 0.4247(3) 0.0341(9) Uani 1 1 d . . .
C11 C 0.3532(3) 1.1097(2) 0.4993(3) 0.0351(9) Uani 1 1 d . . .
H11 H 0.3151 1.1599 0.5045 0.042 Uiso 1 1 calc R . .
C12 C 0.0193(3) 0.3831(2) 0.2833(3) 0.0350(9) Uani 1 1 d . . .
H12 H 0.0232 0.3520 0.2250 0.042 Uiso 1 1 calc R . .
C13 C 0.0038(3) 0.4760(2) 0.4551(2) 0.0294(8) Uani 1 1 d . . .
C14 C 0.2923(3) 1.0295(2) 0.4677(3) 0.0356(9) Uani 1 1 d . . .
H14 H 0.2132 1.0254 0.4499 0.043 Uiso 1 1 calc R . .
C15 C 0.5242(3) 0.8796(2) 0.4746(2) 0.0326(9) Uani 1 1 d . . .
C16 C 0.0632(3) 0.6175(2) 0.4353(2) 0.0315(9) Uani 1 1 d . . .
H16 H 0.0847 0.6483 0.3990 0.038 Uiso 1 1 calc R . .
C17 C -0.0140(3) 0.3359(2) 0.3347(2) 0.0318(9) Uani 1 1 d . . .
C18 C 0.0889(3) 0.5176(2) 0.2520(2) 0.0340(9) Uani 1 1 d . . .
C19 C 0.5417(3) 0.6752(2) 0.3412(3) 0.0362(9) Uani 1 1 d . . .
C20 C -0.0287(3) 0.8504(3) 0.4373(3) 0.0395(10) Uani 1 1 d . . .
H20 H -0.0724 0.8635 0.4798 0.047 Uiso 1 1 calc R . .
C21 C 0.0475(3) 0.4746(2) 0.3130(2) 0.0325(9) Uani 1 1 d . . .
C22 C -0.0561(3) 0.3375(2) 0.4811(3) 0.0350(9) Uani 1 1 d . . .
H22 H -0.0733 0.2761 0.4603 0.042 Uiso 1 1 calc R . .
C23 C 0.1019(3) 0.8158(2) 0.3102(3) 0.0357(9) Uani 1 1 d . . .
C24 C 0.5991(3) 0.5999(2) 0.3273(3) 0.0387(10) Uani 1 1 d . . .
H24 H 0.6171 0.5758 0.2721 0.046 Uiso 1 1 calc R . .
C25 C 0.5427(3) 0.6715(2) 0.4923(3) 0.0362(9) Uani 1 1 d . . .
C26 C -0.0163(3) 0.7958(3) 0.2842(3) 0.0404(10) Uani 1 1 d . . .
H26 H -0.0517 0.7710 0.2231 0.049 Uiso 1 1 calc R . .
C27 C -0.0833(3) 0.8119(3) 0.3465(3) 0.0410(10) Uani 1 1 d . . .
C28 C 0.2445(3) 0.5595(2) 0.1962(3) 0.0398(10) Uani 1 1 d . . .
H28 H 0.3226 0.5675 0.2007 0.048 Uiso 1 1 calc R . .
C29 C 0.0112(3) 0.5376(2) 0.1849(3) 0.0387(10) Uani 1 1 d . . .
C30 C 0.0499(3) 0.1841(3) 0.3034(3) 0.0378(10) Uani 1 1 d . . .
C31 C 0.5984(3) 0.5958(2) 0.4751(3) 0.0407(10) Uani 1 1 d . . .
H31 H 0.6153 0.5681 0.5193 0.049 Uiso 1 1 calc R . .
C32 C 0.2070(3) 0.5300(2) 0.2589(3) 0.0352(9) Uani 1 1 d . . .
C33 C -0.1503(3) 0.1971(2) 0.2491(3) 0.0364(9) Uani 1 1 d . . .
C34 C -0.1690(4) 0.1061(2) 0.2081(3) 0.0406(10) Uani 1 1 d . . .
H34 H -0.2426 0.0799 0.1762 0.049 Uiso 1 1 calc R . .
C35 C 0.0263(4) 0.0923(3) 0.2615(3) 0.0427(10) Uani 1 1 d . . .
H35 H 0.0853 0.0571 0.2667 0.051 Uiso 1 1 calc R . .
C36 C 0.5101(3) 0.7163(3) 0.2672(3) 0.0449(11) Uani 1 1 d . . .
H36A H 0.5297 0.6804 0.2139 0.067 Uiso 1 1 calc R . .
H36B H 0.5509 0.7747 0.2861 0.067 Uiso 1 1 calc R . .
H36C H 0.4294 0.7202 0.2542 0.067 Uiso 1 1 calc R . .
C37 C 0.0909(3) 0.8699(2) 0.4665(3) 0.0365(9) Uani 1 1 d . . .
C38 C 0.6299(3) 0.5600(3) 0.3946(3) 0.0415(10) Uani 1 1 d . . .
C39 C -0.0816(4) 0.0528(3) 0.2129(3) 0.0450(11) Uani 1 1 d . . .
C40 C 0.1458(3) 0.9101(3) 0.5659(3) 0.0429(10) Uani 1 1 d . . .
H40A H 0.2097 0.8796 0.5822 0.064 Uiso 1 1 calc R . .
H40B H 0.0911 0.9047 0.6000 0.064 Uiso 1 1 calc R . .
H40C H 0.1716 0.9716 0.5787 0.064 Uiso 1 1 calc R . .
C41 C 0.2905(3) 0.5116(3) 0.3341(3) 0.0447(11) Uani 1 1 d . . .
H41A H 0.3670 0.5254 0.3301 0.067 Uiso 1 1 calc R . .
H41B H 0.2779 0.4501 0.3293 0.067 Uiso 1 1 calc R . .
H41C H 0.2801 0.5475 0.3912 0.067 Uiso 1 1 calc R . .
C42 C 0.1688(4) 0.5778(3) 0.1257(3) 0.0445(11) Uani 1 1 d . . .
C43 C 0.0525(4) 0.5670(3) 0.1224(3) 0.0428(10) Uani 1 1 d . . .
H43 H 0.0007 0.5799 0.0768 0.051 Uiso 1 1 calc R . .
C44 C -0.2103(3) 0.7896(3) 0.3164(3) 0.0541(12) Uani 1 1 d . . .
H44A H -0.2347 0.7520 0.3479 0.081 Uiso 1 1 calc R . .
H44B H -0.2320 0.7593 0.2526 0.081 Uiso 1 1 calc R . .
H44C H -0.2459 0.8432 0.3295 0.081 Uiso 1 1 calc R . .
C45 C -0.1147(4) 0.5298(3) 0.1815(3) 0.0524(12) Uani 1 1 d . . .
H45A H -0.1420 0.4690 0.1712 0.079 Uiso 1 1 calc R . .
H45B H -0.1552 0.5493 0.1332 0.079 Uiso 1 1 calc R . .
H45C H -0.1269 0.5660 0.2377 0.079 Uiso 1 1 calc R . .
C46 C 0.5106(4) 0.7072(3) 0.5796(3) 0.0497(11) Uani 1 1 d . . .
H46A H 0.5382 0.6726 0.6183 0.075 Uiso 1 1 calc R . .
H46B H 0.4290 0.7043 0.5689 0.075 Uiso 1 1 calc R . .
H46C H 0.5440 0.7678 0.6082 0.075 Uiso 1 1 calc R . .
C47 C 0.6931(4) 0.4797(3) 0.3794(3) 0.0523(12) Uani 1 1 d . . .
H47A H 0.7212 0.4690 0.4359 0.078 Uiso 1 1 calc R . .
H47B H 0.7561 0.4898 0.3545 0.078 Uiso 1 1 calc R . .
H47C H 0.6423 0.4292 0.3381 0.078 Uiso 1 1 calc R . .
C48 C -0.2477(3) 0.2529(3) 0.2425(3) 0.0516(12) Uani 1 1 d . . .
H48A H -0.3156 0.2162 0.2032 0.077 Uiso 1 1 calc R . .
H48B H -0.2290 0.2990 0.2187 0.077 Uiso 1 1 calc R . .
H48C H -0.2606 0.2788 0.3015 0.077 Uiso 1 1 calc R . .
C49 C 0.2105(4) 0.6087(3) 0.0570(3) 0.0561(12) Uani 1 1 d . . .
H49A H 0.1464 0.6159 0.0131 0.084 Uiso 1 1 calc R . .
H49B H 0.2541 0.5656 0.0273 0.084 Uiso 1 1 calc R . .
H49C H 0.2578 0.6645 0.0863 0.084 Uiso 1 1 calc R . .
C50 C 0.1686(3) 0.2258(3) 0.3556(3) 0.0515(12) Uani 1 1 d . . .
H50A H 0.2190 0.1807 0.3531 0.077 Uiso 1 1 calc R . .
H50B H 0.1684 0.2553 0.4173 0.077 Uiso 1 1 calc R . .
H50C H 0.1944 0.2681 0.3297 0.077 Uiso 1 1 calc R . .
C51 C 0.1690(4) 0.8012(3) 0.2390(3) 0.0477(11) Uani 1 1 d . . .
H51A H 0.2230 0.8524 0.2526 0.072 Uiso 1 1 calc R . .
H51B H 0.1177 0.7915 0.1811 0.072 Uiso 1 1 calc R . .
H51C H 0.2089 0.7502 0.2381 0.072 Uiso 1 1 calc R . .
C52 C -0.1059(5) -0.0459(3) 0.1681(3) 0.0657(14) Uani 1 1 d . . .
H52A H -0.0384 -0.0688 0.1526 0.099 Uiso 1 1 calc R . .
H52B H -0.1663 -0.0587 0.1143 0.099 Uiso 1 1 calc R . .
H52C H -0.1285 -0.0733 0.2087 0.099 Uiso 1 1 calc R . .
C53 C 0.2994(4) 0.3418(3) 0.0358(3) 0.0568(12) Uani 1 1 d . . .
H53A H 0.2815 0.3985 0.0721 0.068 Uiso 1 1 calc R . .
C54 C 0.3487(4) 0.2919(3) 0.1016(3) 0.0615(13) Uani 1 1 d . . .
H54A H 0.3671 0.2350 0.0661 0.074 Uiso 1 1 calc R . .
C55 C 0.2586(5) 0.2721(3) 0.1498(3) 0.0675(14) Uani 1 1 d . . .
H55A H 0.2883 0.2354 0.1864 0.081 Uiso 1 1 calc R . .
H55B H 0.2446 0.3274 0.1900 0.081 Uiso 1 1 calc R . .
C56 C 0.1488(5) 0.2262(3) 0.0862(4) 0.0691(15) Uani 1 1 d . . .
H56A H 0.0930 0.2211 0.1204 0.083 Uiso 1 1 calc R . .
H56B H 0.1600 0.1667 0.0530 0.083 Uiso 1 1 calc R . .
C57 C 0.1031(4) 0.2745(4) 0.0207(4) 0.0674(14) Uani 1 1 d . . .
H57A H 0.0358 0.2392 -0.0228 0.081 Uiso 1 1 calc R . .
H57B H 0.0803 0.3301 0.0532 0.081 Uiso 1 1 calc R . .
C58 C 0.1887(4) 0.2929(3) -0.0283(3) 0.0644(14) Uani 1 1 d . . .
H58A H 0.1573 0.3281 -0.0661 0.077 Uiso 1 1 calc R . .
H58B H 0.2037 0.2373 -0.0673 0.077 Uiso 1 1 calc R . .
C59 C 0.3884(4) 0.3634(3) -0.0128(3) 0.0647(14) Uani 1 1 d . . .
H59A H 0.4057 0.3087 -0.0519 0.078 Uiso 1 1 calc R . .
H59B H 0.3571 0.3988 -0.0503 0.078 Uiso 1 1 calc R . .
C60 C 0.4972(4) 0.4135(4) 0.0543(4) 0.0671(14) Uani 1 1 d . . .
H60A H 0.5536 0.4219 0.0217 0.081 Uiso 1 1 calc R . .
H60B H 0.4815 0.4716 0.0875 0.081 Uiso 1 1 calc R . .
C61 C 0.5451(4) 0.3662(4) 0.1194(3) 0.0683(15) Uani 1 1 d . . .
H61A H 0.6095 0.4038 0.1647 0.082 Uiso 1 1 calc R . .
H61B H 0.5728 0.3127 0.0875 0.082 Uiso 1 1 calc R . .
C62 C 0.4569(4) 0.3420(3) 0.1658(3) 0.0646(14) Uani 1 1 d . . .
H62A H 0.4898 0.3064 0.2027 0.078 Uiso 1 1 calc R . .
H62B H 0.4392 0.3959 0.2057 0.078 Uiso 1 1 calc R . .
C63 C 0.3718(8) 1.0062(6) 0.1399(6) 0.133(6) Uani 0.660(8) 1 d PD A 1
H63A H 0.3997 1.0413 0.1060 0.159 Uiso 0.660(8) 1 calc PR A 1
C64 C 0.4099(10) 0.9127(6) 0.1253(8) 0.156(7) Uani 0.660(8) 1 d PD A 1
H64A H 0.3725 0.8841 0.1600 0.187 Uiso 0.660(8) 1 calc PR A 1
C65 C 0.5380(8) 0.9160(5) 0.1603(5) 0.085(3) Uani 0.660(8) 1 d PD A 1
H65A H 0.5589 0.8562 0.1504 0.102 Uiso 0.660(8) 1 calc PR A 1
H65B H 0.5784 0.9451 0.1283 0.102 Uiso 0.660(8) 1 calc PR A 1
C66 C 0.5703(5) 0.9662(3) 0.2592(4) 0.0852(19) Uani 1 1 d D A 1
H66A H 0.6529 0.9750 0.2800 0.102 Uiso 1 1 calc R A 1
H66B H 0.5409 0.9307 0.2914 0.102 Uiso 1 1 calc R A 1
C67 C 0.5260(5) 1.0550(3) 0.2822(4) 0.089(2) Uani 1 1 d D A 1
H67A H 0.5669 1.0949 0.2606 0.107 Uiso 1 1 calc R A 1
H67B H 0.5403 1.0801 0.3473 0.107 Uiso 1 1 calc R A 1
C68 C 0.3999(6) 1.0480(5) 0.2410(6) 0.089(3) Uani 0.660(8) 1 d PD A 1
H68A H 0.3754 1.1067 0.2555 0.107 Uiso 0.660(8) 1 calc PR A 1
H68B H 0.3584 1.0126 0.2669 0.107 Uiso 0.660(8) 1 calc PR A 1
C69 C 0.2442(8) 0.9985(6) 0.1321(5) 0.096(4) Uani 0.660(8) 1 d PD A 1
H69A H 0.2262 0.9750 0.1777 0.115 Uiso 0.660(8) 1 calc PR A 1
H69B H 0.2169 1.0561 0.1399 0.115 Uiso 0.660(8) 1 calc PR A 1
C70 C 0.1897(6) 0.9364(4) 0.0392(5) 0.112(2) Uani 1 1 d D A 1
H70A H 0.1082 0.9265 0.0336 0.135 Uiso 1 1 calc R A 1
H70B H 0.2004 0.9653 -0.0046 0.135 Uiso 1 1 calc R A 1
C71 C 0.2340(6) 0.8482(4) 0.0156(4) 0.0911(19) Uani 1 1 d D A 1
H71A H 0.1965 0.8136 -0.0461 0.109 Uiso 1 1 calc R A 1
H71B H 0.2180 0.8159 0.0552 0.109 Uiso 1 1 calc R A 1
C72 C 0.3602(8) 0.8625(7) 0.0257(7) 0.148(7) Uani 0.660(8) 1 d PD A 1
H72A H 0.3777 0.8970 -0.0117 0.178 Uiso 0.660(8) 1 calc PR A 1
H72B H 0.3908 0.8062 0.0086 0.178 Uiso 0.660(8) 1 calc PR A 1
C63A C 0.4217(13) 1.0171(8) 0.1035(10) 0.092(7) Uiso 0.340(8) 1 d PD A 2
H63B H 0.4651 1.0435 0.0721 0.110 Uiso 0.340(8) 1 d PR A 2
C64A C 0.4604(11) 0.9250(8) 0.0883(12) 0.074(6) Uiso 0.340(8) 1 d PD A 2
H64B H 0.4902 0.9071 0.0356 0.088 Uiso 0.340(8) 1 d PR A 2
C65A C 0.568(2) 0.9254(17) 0.158(3) 0.82(14) Uiso 0.340(8) 1 d PD A 2
H65C H 0.6306 0.9688 0.1658 1.224 Uiso 0.340(8) 1 d PR A 2
H65E H 0.5942 0.8679 0.1482 1.224 Uiso 0.340(8) 1 d PR A 2
C68A C 0.455(2) 1.0717(13) 0.2035(12) 0.140(10) Uiso 0.340(8) 1 d PD A 2
H68C H 0.4309 1.1292 0.2070 0.209 Uiso 0.340(8) 1 d PR A 2
H68E H 0.5358 1.0776 0.2272 0.209 Uiso 0.340(8) 1 d PR A 2
C69A C 0.2955(15) 1.0128(14) 0.0620(15) 0.150(11) Uiso 0.340(8) 1 d PD A 2
H69C H 0.2798 0.9751 0.0005 0.225 Uiso 0.340(8) 1 d PR A 2
H69E H 0.2787 1.0716 0.0633 0.225 Uiso 0.340(8) 1 d PR A 2
C72A C 0.3650(14) 0.8561(10) 0.0844(16) 0.087(7) Uiso 0.340(8) 1 d PD A 2
H72D H 0.3900 0.7982 0.0737 0.130 Uiso 0.340(8) 1 d PR A 2
H72E H 0.3356 0.8705 0.1334 0.130 Uiso 0.340(8) 1 d PR A 2

loop_
_atom_site_aniso_label
_atom_site_aniso_U_11
_atom_site_aniso_U_22
_atom_site_aniso_U_33
_atom_site_aniso_U_23
_atom_site_aniso_U_13
_atom_site_aniso_U_12
C1 0.028(2) 0.032(2) 0.032(2) 0.0087(16) 0.0081(16) 0.0084(16)
C2 0.038(2) 0.031(2) 0.026(2) 0.0073(16) 0.0067(17) 0.0056(17)
C3 0.029(2) 0.033(2) 0.029(2) 0.0097(16) 0.0074(16) 0.0067(16)
C4 0.032(2) 0.032(2) 0.035(2) 0.0104(17) 0.0088(17) 0.0083(16)
C5 0.0228(19) 0.032(2) 0.031(2) 0.0088(16) 0.0030(16) 0.0057(15)
C6 0.025(2) 0.034(2) 0.035(2) 0.0098(17) 0.0070(17) 0.0058(15)
C7 0.0243(19) 0.036(2) 0.032(2) 0.0103(17) 0.0022(16) 0.0042(16)
C8 0.028(2) 0.029(2) 0.036(2) 0.0103(16) 0.0065(17) 0.0053(15)
C9 0.029(2) 0.031(2) 0.044(3) 0.0089(17) 0.0057(18) 0.0046(16)
C10 0.0249(19) 0.031(2) 0.045(3) 0.0101(18) 0.0079(18) 0.0030(16)
C11 0.030(2) 0.033(2) 0.043(2) 0.0110(18) 0.0107(18) 0.0094(17)
C12 0.033(2) 0.040(2) 0.029(2) 0.0069(17) 0.0079(17) 0.0064(17)
C13 0.0218(18) 0.031(2) 0.034(2) 0.0089(16) 0.0067(16) 0.0068(15)
C14 0.0235(19) 0.042(2) 0.039(2) 0.0094(18) 0.0063(17) 0.0098(17)
C15 0.029(2) 0.036(2) 0.033(2) 0.0107(17) 0.0096(17) 0.0086(16)
C16 0.029(2) 0.032(2) 0.033(2) 0.0105(17) 0.0062(17) 0.0019(16)
C17 0.032(2) 0.030(2) 0.033(2) 0.0081(16) 0.0056(17) 0.0070(16)
C18 0.042(2) 0.027(2) 0.030(2) 0.0053(16) 0.0079(18) 0.0062(17)
C19 0.029(2) 0.033(2) 0.046(3) 0.0118(18) 0.0075(18) 0.0036(16)
C20 0.030(2) 0.045(2) 0.049(3) 0.016(2) 0.017(2) 0.0079(18)
C21 0.0259(19) 0.035(2) 0.035(2) 0.0091(17) 0.0052(17) 0.0054(16)
C22 0.033(2) 0.028(2) 0.042(3) 0.0097(17) 0.0080(18) 0.0037(16)
C23 0.033(2) 0.029(2) 0.043(3) 0.0093(17) 0.0081(19) 0.0069(16)
C24 0.031(2) 0.035(2) 0.045(3) 0.0053(18) 0.0081(19) 0.0035(17)
C25 0.027(2) 0.037(2) 0.040(2) 0.0093(18) 0.0014(17) 0.0038(16)
C26 0.037(2) 0.039(2) 0.041(3) 0.0104(18) 0.0027(19) 0.0051(18)
C27 0.029(2) 0.037(2) 0.056(3) 0.014(2) 0.009(2) 0.0068(17)
C28 0.040(2) 0.032(2) 0.044(3) 0.0062(19) 0.012(2) 0.0016(18)
C29 0.046(2) 0.032(2) 0.035(2) 0.0068(18) 0.009(2) 0.0084(18)
C30 0.042(2) 0.039(2) 0.041(2) 0.0200(18) 0.0150(19) 0.0136(18)
C31 0.037(2) 0.033(2) 0.048(3) 0.0127(18) 0.0001(19) 0.0125(17)
C32 0.040(2) 0.028(2) 0.035(2) 0.0039(17) 0.0150(19) 0.0030(17)
C33 0.042(2) 0.030(2) 0.033(2) 0.0066(17) 0.0043(18) 0.0069(17)
C34 0.048(2) 0.033(2) 0.033(2) 0.0056(17) 0.0012(19) 0.0031(19)
C35 0.049(3) 0.037(2) 0.047(3) 0.0155(19) 0.017(2) 0.018(2)
C36 0.042(2) 0.042(2) 0.053(3) 0.013(2) 0.018(2) 0.0083(19)
C37 0.034(2) 0.033(2) 0.045(3) 0.0134(18) 0.0118(19) 0.0062(17)
C38 0.027(2) 0.032(2) 0.057(3) 0.007(2) 0.0012(19) 0.0063(17)
C39 0.069(3) 0.032(2) 0.037(3) 0.0103(18) 0.016(2) 0.013(2)
C40 0.039(2) 0.045(2) 0.042(3) 0.0095(19) 0.009(2) 0.0023(19)
C41 0.037(2) 0.050(3) 0.051(3) 0.017(2) 0.014(2) 0.0066(19)
C42 0.063(3) 0.030(2) 0.045(3) 0.0098(19) 0.026(2) 0.006(2)
C43 0.049(3) 0.042(2) 0.037(3) 0.0147(19) 0.007(2) 0.0081(19)
C44 0.033(2) 0.059(3) 0.060(3) 0.010(2) 0.004(2) 0.002(2)
C45 0.051(3) 0.062(3) 0.048(3) 0.024(2) 0.009(2) 0.013(2)
C46 0.051(3) 0.047(3) 0.053(3) 0.018(2) 0.013(2) 0.013(2)
C47 0.040(2) 0.039(2) 0.068(3) 0.008(2) 0.002(2) 0.0168(19)
C48 0.035(2) 0.036(2) 0.071(3) 0.008(2) -0.001(2) 0.0058(19)
C49 0.071(3) 0.055(3) 0.050(3) 0.019(2) 0.026(2) 0.010(2)
C50 0.039(2) 0.047(3) 0.070(3) 0.025(2) 0.006(2) 0.013(2)
C51 0.045(2) 0.057(3) 0.042(3) 0.012(2) 0.014(2) 0.009(2)
C52 0.106(4) 0.036(3) 0.053(3) 0.007(2) 0.019(3) 0.022(3)
C53 0.061(3) 0.058(3) 0.051(3) 0.017(2) 0.011(3) 0.016(2)
C54 0.059(3) 0.068(3) 0.054(3) 0.015(3) 0.008(3) 0.026(3)
C55 0.087(4) 0.061(3) 0.046(3) 0.008(2) 0.011(3) 0.010(3)
C56 0.079(4) 0.067(3) 0.061(4) 0.015(3) 0.022(3) 0.010(3)
C57 0.058(3) 0.070(4) 0.068(4) 0.016(3) 0.011(3) 0.002(3)
C58 0.075(4) 0.059(3) 0.052(3) 0.016(2) 0.002(3) 0.010(3)
C59 0.074(4) 0.062(3) 0.061(3) 0.021(3) 0.018(3) 0.020(3)
C60 0.057(3) 0.075(4) 0.074(4) 0.026(3) 0.020(3) 0.015(3)
C61 0.067(3) 0.077(4) 0.060(4) 0.018(3) 0.015(3) 0.025(3)
C62 0.066(3) 0.071(3) 0.054(3) 0.016(3) 0.010(3) 0.030(3)
C63 0.093(8) 0.098(8) 0.111(9) -0.055(7) -0.058(7) 0.061(6)
C64 0.148(13) 0.060(7) 0.178(15) -0.051(8) -0.005(11) 0.016(8)
C65 0.102(7) 0.035(4) 0.098(8) 0.000(4) 0.007(6) 0.030(4)
C66 0.090(4) 0.054(3) 0.090(5) 0.003(3) 0.000(3) 0.029(3)
C67 0.135(6) 0.057(3) 0.064(4) 0.008(3) 0.008(4) 0.036(4)
C68 0.095(7) 0.050(5) 0.156(10) 0.047(6) 0.073(7) 0.043(5)
C69 0.160(10) 0.086(7) 0.061(6) 0.030(5) 0.043(6) 0.071(7)
C70 0.119(6) 0.126(6) 0.095(6) 0.036(5) 0.028(5) 0.030(5)
C71 0.127(6) 0.082(5) 0.066(4) 0.029(3) 0.018(4) 0.023(4)
C72 0.171(14) 0.111(9) 0.083(9) -0.053(7) -0.032(8) 0.079(9)

loop_
_atom_type_symbol
_atom_type_description
_atom_type_scat_dispersion_real
_atom_type_scat_dispersion_imag
_atom_type_scat_source
C C 0.0033 0.0016 'International Tables Vol C Tables 4.2.6.8 and 6.1.1.4'
H H 0.0000 0.0000 'International Tables Vol C Tables 4.2.6.8 and 6.1.1.4'

loop_
_geom_angle_atom_site_label_1
_geom_angle_atom_site_label_2
_geom_angle_atom_site_label_3
_geom_angle
_geom_angle_site_symmetry_1
_geom_angle_site_symmetry_3
_geom_angle_publ_flag
C3 C1 C6 119.5(3) . . ?
C3 C1 C14 122.6(3) . . ?
C6 C1 C14 117.8(3) . . ?
C33 C2 C30 119.6(3) . . ?
C33 C2 C17 120.7(3) . . ?
C30 C2 C17 119.7(3) . . ?
C9 C3 C1 119.2(3) . . ?
C9 C3 C8 118.5(3) . . ?
C1 C3 C8 122.3(3) . . ?
C9 C4 C15 119.2(3) . . ?
C9 C4 C10 119.9(3) . . ?
C15 C4 C10 120.9(3) . . ?
C17 C5 C13 119.2(3) . . ?
C17 C5 C22 122.0(3) . . ?
C13 C5 C22 118.8(3) . . ?
C6 C6 C15 120.2(4) 2_676 . ?
C6 C6 C1 120.1(4) 2_676 . ?
C15 C6 C1 119.7(3) . . ?
C21 C7 C13 118.5(3) . . ?
C21 C7 C16 122.0(3) . . ?
C13 C7 C16 119.5(3) . . ?
C23 C8 C37 119.9(3) . . ?
C23 C8 C3 118.6(3) . . ?
C37 C8 C3 121.4(3) . . ?
C4 C9 C3 122.7(3) . . ?
C19 C10 C25 120.0(3) . . ?
C19 C10 C4 119.2(4) . . ?
C25 C10 C4 120.8(3) . . ?
C14 C11 C15 121.7(3) . 2_676 ?
C17 C12 C21 124.1(4) . . ?
C5 C13 C7 121.0(3) . . ?
C5 C13 C13 119.8(4) . 2_566 ?
C7 C13 C13 119.2(4) . 2_566 ?
C11 C14 C1 122.0(3) . . ?
C4 C15 C6 119.6(3) . . ?
C4 C15 C11 122.3(3) . 2_676 ?
C6 C15 C11 118.1(3) . 2_676 ?
C22 C16 C7 121.4(4) 2_566 . ?
C12 C17 C5 118.6(3) . . ?
C12 C17 C2 119.0(3) . . ?
C5 C17 C2 122.4(3) . . ?
C29 C18 C32 120.8(4) . . ?
C29 C18 C21 120.2(3) . . ?
C32 C18 C21 118.9(3) . . ?
C24 C19 C10 119.5(4) . . ?
C24 C19 C36 119.8(4) . . ?
C10 C19 C36 120.7(3) . . ?
C27 C20 C37 121.6(4) . . ?
C12 C21 C7 118.6(3) . . ?
C12 C21 C18 118.7(3) . . ?
C7 C21 C18 122.7(3) . . ?
C16 C22 C5 121.3(3) 2_566 . ?
C26 C23 C8 119.4(4) . . ?
C26 C23 C51 119.5(4) . . ?
C8 C23 C51 121.1(3) . . ?
C38 C24 C19 121.4(4) . . ?
C31 C25 C10 118.5(4) . . ?
C31 C25 C46 120.7(4) . . ?
C10 C25 C46 120.9(3) . . ?
C27 C26 C23 122.1(4) . . ?
C20 C27 C26 118.0(4) . . ?
C20 C27 C44 121.2(4) . . ?
C26 C27 C44 120.8(4) . . ?
C32 C28 C42 122.0(4) . . ?
C18 C29 C43 118.4(4) . . ?
C18 C29 C45 120.5(4) . . ?
C43 C29 C45 121.0(4) . . ?
C35 C30 C2 119.1(4) . . ?
C35 C30 C50 120.8(3) . . ?
C2 C30 C50 120.2(3) . . ?
C38 C31 C25 122.7(4) . . ?
C28 C32 C18 119.0(4) . . ?
C28 C32 C41 120.7(4) . . ?
C18 C32 C41 120.3(3) . . ?
C34 C33 C2 119.1(3) . . ?
C34 C33 C48 120.5(3) . . ?
C2 C33 C48 120.3(3) . . ?
C33 C34 C39 122.1(4) . . ?
C39 C35 C30 121.8(4) . . ?
C8 C37 C20 119.0(4) . . ?
C8 C37 C40 121.6(3) . . ?
C20 C37 C40 119.5(3) . . ?
C31 C38 C24 117.9(4) . . ?
C31 C38 C47 121.2(4) . . ?
C24 C38 C47 120.9(4) . . ?
C35 C39 C34 118.2(4) . . ?
C35 C39 C52 121.3(4) . . ?
C34 C39 C52 120.4(4) . . ?
C43 C42 C28 117.4(4) . . ?
C43 C42 C49 121.1(4) . . ?
C28 C42 C49 121.5(4) . . ?
C29 C43 C42 122.3(4) . . ?
C58 C53 C54 111.4(4) . . ?
C58 C53 C59 113.1(4) . . ?
C54 C53 C59 111.2(4) . . ?
C62 C54 C53 110.7(4) . . ?
C62 C54 C55 112.8(4) . . ?
C53 C54 C55 110.1(4) . . ?
C56 C55 C54 112.9(4) . . ?
C55 C56 C57 112.2(4) . . ?
C58 C57 C56 112.5(4) . . ?
C57 C58 C53 111.9(4) . . ?
C60 C59 C53 111.1(4) . . ?
C61 C60 C59 112.5(4) . . ?
C60 C61 C62 112.0(4) . . ?
C54 C62 C61 113.6(4) . . ?
C68 C63 C69 93.1(7) . . ?
C68 C63 C64 104.6(7) . . ?
C69 C63 C64 108.2(8) . . ?
C65 C64 C72 116.5(9) . . ?
C65 C64 C63 112.2(7) . . ?
C72 C64 C63 105.6(7) . . ?
C66 C65 C64 108.8(7) . . ?
C65 C66 C67 113.6(5) . . ?
C66 C67 C68 111.9(5) . . ?
C67 C68 C63 111.7(6) . . ?
C70 C69 C63 106.3(6) . . ?
C71 C70 C69 115.5(6) . . ?
C70 C71 C72 109.0(6) . . ?
C71 C72 C64 105.1(8) . . ?
C69A C63A C64A 111.8(6) . . ?
C69A C63A C68A 112.1(7) . . ?
C64A C63A C68A 111.5(7) . . ?
C65A C64A C63A 111.7(7) . . ?
C65A C64A C72A 111.4(7) . . ?
C63A C64A C72A 111.8(6) . . ?

loop_
_geom_bond_atom_site_label_1
_geom_bond_atom_site_label_2
_geom_bond_distance
_geom_bond_site_symmetry_2
_geom_bond_publ_flag
C1 C3 1.409(5) . ?
C1 C6 1.430(5) . ?
C1 C14 1.437(5) . ?
C2 C33 1.401(5) . ?
C2 C30 1.405(5) . ?
C2 C17 1.496(5) . ?
C3 C9 1.395(5) . ?
C3 C8 1.480(5) . ?
C4 C9 1.388(5) . ?
C4 C15 1.411(5) . ?
C4 C10 1.496(5) . ?
C5 C17 1.409(5) . ?
C5 C13 1.419(5) . ?
C5 C22 1.443(5) . ?
C6 C6 1.419(7) 2_676 ?
C6 C15 1.427(5) . ?
C7 C21 1.415(5) . ?
C7 C13 1.419(5) . ?
C7 C16 1.428(5) . ?
C8 C23 1.398(5) . ?
C8 C37 1.405(5) . ?
C10 C19 1.401(5) . ?
C10 C25 1.406(5) . ?
C11 C14 1.338(5) . ?
C11 C15 1.435(5) 2_676 ?
C12 C17 1.371(5) . ?
C12 C21 1.390(5) . ?
C13 C13 1.437(7) 2_566 ?
C15 C11 1.435(5) 2_676 ?
C16 C22 1.340(5) 2_566 ?
C18 C29 1.387(5) . ?
C18 C32 1.408(5) . ?
C18 C21 1.497(5) . ?
C19 C24 1.397(5) . ?
C19 C36 1.502(6) . ?
C20 C27 1.390(5) . ?
C20 C37 1.407(5) . ?
C22 C16 1.340(5) 2_566 ?
C23 C26 1.391(5) . ?
C23 C51 1.505(5) . ?
C24 C38 1.396(6) . ?
C25 C31 1.391(5) . ?
C25 C46 1.486(6) . ?
C26 C27 1.391(6) . ?
C27 C44 1.497(5) . ?
C28 C32 1.373(5) . ?
C28 C42 1.400(6) . ?
C29 C43 1.392(6) . ?
C29 C45 1.507(6) . ?
C30 C35 1.400(5) . ?
C30 C50 1.502(6) . ?
C31 C38 1.387(6) . ?
C32 C41 1.501(6) . ?
C33 C34 1.385(5) . ?
C33 C48 1.510(5) . ?
C34 C39 1.389(6) . ?
C35 C39 1.375(6) . ?
C37 C40 1.507(5) . ?
C38 C47 1.502(5) . ?
C39 C52 1.504(6) . ?
C42 C43 1.395(6) . ?
C42 C49 1.498(6) . ?
C53 C58 1.508(6) . ?
C53 C54 1.534(7) . ?
C53 C59 1.539(7) . ?
C54 C62 1.494(6) . ?
C54 C55 1.535(7) . ?
C55 C56 1.486(7) . ?
C56 C57 1.501(7) . ?
C57 C58 1.494(7) . ?
C59 C60 1.514(7) . ?
C60 C61 1.490(7) . ?
C61 C62 1.520(7) . ?
C63 C68 1.507(6) . ?
C63 C69 1.515(7) . ?
C63 C64 1.543(6) . ?
C64 C65 1.520(7) . ?
C64 C72 1.523(7) . ?
C65 C66 1.497(6) . ?
C66 C67 1.505(5) . ?
C67 C68 1.506(6) . ?
C69 C70 1.501(6) . ?
C70 C71 1.496(6) . ?
C71 C72 1.497(7) . ?
C63A C69A 1.514(7) . ?
C63A C64A 1.524(7) . ?
C63A C68A 1.529(7) . ?
C64A C65A 1.520(7) . ?
C64A C72A 1.531(7) . ?
